data_7231036
loop_
_publ_author_name
'Abherv\'e, Alexandre'
'Benmansour, Samia'
'G\'omez-Garc\'ia, Carlos Jos\'e'
'Avarvari, Narcis'

_publ_section_title
;
 Iron(ii) and cobalt(ii) complexes based on anionic
 phenanthroline-imidazolate ligands: reversible
 single-crystal-to-single-crystal transformations
;
_journal_issue 29
_journal_name_full CrystEngComm
_journal_page_first 4141
_journal_paper_doi 10.1039/C8CE00561C
_journal_volume 20
_journal_year 2018
_chemical_formula_moiety 'Fe C60 H30 F9 N12, C8 H24 O4, H14 O7'
_chemical_formula_sum 'C68 H68 F9 Fe N12 O11'
_chemical_formula_weight 1456.19
_space_group_IT_number 33
_space_group_name_Hall 'P 2c -2n'
_space_group_name_H-M_alt 'P n a 21'
_symmetry_cell_setting orthorhombic
_symmetry_space_group_name_Hall 'P 2c -2n'
_symmetry_space_group_name_H-M 'P n a 21'
_atom_sites_solution_hydrogens geom
_atom_sites_solution_primary direct
_atom_sites_solution_secondary difmap
_audit_creation_method SHELXL-97
_audit_update_record
;
2018-04-08 deposited with the CCDC.
2018-06-27 downloaded from the CCDC.
;
_cell_angle_alpha 90.00
_cell_angle_beta 90.00
_cell_angle_gamma 90.00
_cell_formula_units_Z 4
_cell_length_a 17.7212(4)
_cell_length_b 18.6855(6)
_cell_length_c 20.2478(4)
_cell_measurement_reflns_used 8173
_cell_measurement_temperature 150.00(10)
_cell_measurement_theta_max 71.8810
_cell_measurement_theta_min 3.4230
_cell_volume 6704.6(3)
_computing_cell_refinement 'CrysAlisPro 1.171.38.41r (Rigaku OD, 2015)'
_computing_data_collection 'CrysAlisPro 1.171.38.41r (Rigaku OD, 2015)'
_computing_data_reduction 'CrysAlisPro 1.171.38.41r (Rigaku OD, 2015)'
_computing_molecular_graphics 'DIAMOND 3.2k (Crystal Impact GbR, 2014)'
_computing_publication_material 'WinGX publication routines (Farrugia, 2012)'
_computing_structure_refinement 'SHELXL-97 (Sheldrick, 1997)'
_computing_structure_solution 'SHELXS-97 (Sheldrick, 1990)'
_diffrn_ambient_temperature 150.00(10)
_diffrn_detector_area_resol_mean 5.1990
_diffrn_measured_fraction_theta_full 0.987
_diffrn_measured_fraction_theta_max 0.987
_diffrn_measurement_device_type 'SuperNova, Single source at offset, AtlasS2'
_diffrn_measurement_method '\w scans'
_diffrn_radiation_monochromator mirror
_diffrn_radiation_source 'fine-focus sealed tube'
_diffrn_radiation_type CuK\a
_diffrn_radiation_wavelength 1.54184
_diffrn_reflns_av_R_equivalents 0.0331
_diffrn_reflns_av_sigmaI/netI 0.0407
_diffrn_reflns_limit_h_max 21
_diffrn_reflns_limit_h_min -19
_diffrn_reflns_limit_k_max 22
_diffrn_reflns_limit_k_min -22
_diffrn_reflns_limit_l_max 24
_diffrn_reflns_limit_l_min -23
_diffrn_reflns_number 26628
_diffrn_reflns_theta_full 73.41
_diffrn_reflns_theta_max 73.41
_diffrn_reflns_theta_min 3.22
_exptl_absorpt_coefficient_mu 2.629
_exptl_absorpt_correction_T_max 1.00000
_exptl_absorpt_correction_T_min 0.85284
_exptl_absorpt_correction_type multi-scan
_exptl_absorpt_process_details
;
CrysAlisPro 1.171.38.41r (Rigaku Oxford Diffraction, 2015)
Empirical absorption correction using spherical harmonics,
 implemented in SCALE3 ABSPACK scaling algorithm.
;
_exptl_crystal_colour red
_exptl_crystal_density_diffrn 1.443
_exptl_crystal_density_method 'not measured'
_exptl_crystal_description prismatic
_exptl_crystal_F_000 3020
_exptl_crystal_size_max 0.04
_exptl_crystal_size_mid 0.02
_exptl_crystal_size_min 0.01
_platon_squeeze_details
;
The unit cell contains disordered ethanol and water molecules which were not modelled but the corresponding scattering contribution were taken into account using SQUEEZE/PLATON procedure. The unit cell contains a void of 2055 A3 containing about 593 electrons which corresponds to approximately 3 ethanol molecules and 7 water molecules per formula unit. The solvent composition was included in the calculation of the empirical formula, formula weight, density, linear absorption coefficient and F(000).
;
_refine_diff_density_max 0.485
_refine_diff_density_min -0.405
_refine_diff_density_rms 0.069
_refine_ls_abs_structure_details 'Flack H D (1983), Acta Cryst. A39, 876-881'
_refine_ls_abs_structure_Flack 0.024(4)
_refine_ls_extinction_coef 0.00008(4)
_refine_ls_extinction_expression Fc^*^=kFc[1+0.001xFc^2^\l^3^/sin(2\q)]^-1/4^
_refine_ls_extinction_method SHELXL
_refine_ls_goodness_of_fit_ref 1.063
_refine_ls_hydrogen_treatment constr
_refine_ls_matrix_type full
_refine_ls_number_parameters 767
_refine_ls_number_reflns 12452
_refine_ls_number_restraints 1
_refine_ls_restrained_S_all 1.063
_refine_ls_R_factor_all 0.0721
_refine_ls_R_factor_gt 0.0618
_refine_ls_shift/su_max 0.000
_refine_ls_shift/su_mean 0.000
_refine_ls_structure_factor_coef Fsqd
_refine_ls_weighting_details 'calc w=1/[\s^2^(Fo^2^)+(0.1274P)^2^+0.0000P] where P=(Fo^2^+2Fc^2^)/3'
_refine_ls_weighting_scheme calc
_refine_ls_wR_factor_gt 0.1705
_refine_ls_wR_factor_ref 0.1839
_reflns_number_gt 10164
_reflns_number_total 12452
_reflns_threshold_expression >2sigma(I)
_cod_data_source_file c8ce00561c2.cif
_cod_data_source_block 3
_cod_depositor_comments 'Adding full bibliography for 7231033--7231038.cif.'
_cod_database_code 7231036
_oxdiff_exptl_absorpt_empirical_full_min 0.789
_oxdiff_exptl_absorpt_empirical_full_max 1.152
_oxdiff_exptl_absorpt_empirical_details
;
Empirical correction (ABSPACK) includes:
- Absorption correction using spherical harmonics
- Frame scaling
;

loop_
_symmetry_equiv_pos_as_xyz
'x, y, z'
'-x, -y, z+1/2'
'-x+1/2, y+1/2, z+1/2'
'x+1/2, -y+1/2, z'

loop_
_atom_site_label
_atom_site_type_symbol
_atom_site_fract_x
_atom_site_fract_y
_atom_site_fract_z
_atom_site_U_iso_or_equiv
_atom_site_adp_type
_atom_site_occupancy
_atom_site_symmetry_multiplicity
_atom_site_calc_flag
_atom_site_refinement_flags
Fe1 Fe 1.11176(3) 0.84780(3) 0.79900(3) 0.04207(14) Uani 1 1 d .
C1 C 0.9776(2) 0.7625(2) 0.7549(2) 0.0486(8) Uani 1 1 d .
H1 H 1.0104 0.7337 0.7308 0.058 Uiso 1 1 calc R
C2 C 0.9022(3) 0.7469(3) 0.7546(2) 0.0572(10) Uani 1 1 d .
H2 H 0.8849 0.7076 0.7307 0.069 Uiso 1 1 calc R
C3 C 0.8517(2) 0.7884(2) 0.7889(2) 0.0528(9) Uani 1 1 d .
H3 H 0.8006 0.7772 0.7892 0.063 Uiso 1 1 calc R
C4 C 0.8790(2) 0.8483(2) 0.8236(2) 0.0458(8) Uani 1 1 d .
C5 C 0.9565(2) 0.86037(19) 0.82282(18) 0.0429(7) Uani 1 1 d .
C6 C 0.9903(2) 0.9182(2) 0.85838(18) 0.0452(8) Uani 1 1 d .
C7 C 0.9464(2) 0.9677(2) 0.89497(17) 0.0433(7) Uani 1 1 d .
C8 C 0.9839(2) 1.0226(3) 0.9283(2) 0.0555(10) Uani 1 1 d .
H8 H 0.9571 1.0565 0.9524 0.067 Uiso 1 1 calc R
C9 C 1.0609(3) 1.0256(3) 0.9247(2) 0.0616(11) Uani 1 1 d .
H9 H 1.0866 1.0620 0.9465 0.074 Uiso 1 1 calc R
C10 C 1.1016(2) 0.9747(3) 0.8888(2) 0.0578(10) Uani 1 1 d .
H10 H 1.1540 0.9773 0.8882 0.069 Uiso 1 1 calc R
C11 C 0.8339(2) 0.8989(2) 0.8593(2) 0.0491(8) Uani 1 1 d .
C12 C 0.8676(2) 0.9563(2) 0.89230(18) 0.0464(8) Uani 1 1 d .
C13 C 0.7443(2) 0.9596(2) 0.9010(2) 0.0549(9) Uani 1 1 d .
C14 C 0.6697(3) 0.9860(3) 0.9266(3) 0.0737(14) Uani 1 1 d .
C15 C 0.6665(4) 1.0000(4) 0.9936(4) 0.098(2) Uani 1 1 d .
H15 H 0.7099 0.9948 1.0190 0.118 Uiso 1 1 calc R
C16 C 0.6010(5) 1.0211(7) 1.0232(6) 0.153(5) Uani 1 1 d .
H16 H 0.5991 1.0284 1.0686 0.184 Uiso 1 1 calc R
C17 C 0.5366(6) 1.0316(10) 0.9840(8) 0.194(7) Uani 1 1 d .
H17 H 0.4917 1.0464 1.0035 0.233 Uiso 1 1 calc R
C18 C 0.5396(4) 1.0203(4) 0.9180(6) 0.122(3) Uani 1 1 d .
H18 H 0.4968 1.0278 0.8922 0.146 Uiso 1 1 calc R
C19 C 0.6066(3) 0.9973(3) 0.8883(4) 0.0845(18) Uani 1 1 d .
C20 C 0.6021(3) 0.9876(3) 0.8167(5) 0.094(2) Uani 1 1 d .
C21 C 1.0798(2) 0.7396(2) 0.90356(19) 0.0477(8) Uani 1 1 d .
H21 H 1.0305 0.7379 0.8879 0.057 Uiso 1 1 calc R
C22 C 1.1007(2) 0.6939(2) 0.9550(2) 0.0485(8) Uani 1 1 d .
H22 H 1.0656 0.6621 0.9723 0.058 Uiso 1 1 calc R
C23 C 1.1728(2) 0.6955(2) 0.98034(18) 0.0469(8) Uani 1 1 d .
H23 H 1.1875 0.6648 1.0142 0.056 Uiso 1 1 calc R
C24 C 1.2239(2) 0.7458(2) 0.95256(18) 0.0434(7) Uani 1 1 d .
C25 C 1.19900(19) 0.7896(2) 0.90167(18) 0.0427(7) Uani 1 1 d .
C26 C 1.2476(2) 0.8408(2) 0.87014(18) 0.0448(8) Uani 1 1 d .
C27 C 1.3221(2) 0.8508(2) 0.89238(19) 0.0455(8) Uani 1 1 d .
C28 C 1.3653(2) 0.9027(2) 0.8590(2) 0.0514(9) Uani 1 1 d .
H28 H 1.4147 0.9123 0.8719 0.062 Uiso 1 1 calc R
C29 C 1.3331(2) 0.9391(2) 0.8067(2) 0.0556(9) Uani 1 1 d .
H29 H 1.3612 0.9731 0.7840 0.067 Uiso 1 1 calc R
C30 C 1.2601(2) 0.9256(2) 0.7877(2) 0.0518(9) Uani 1 1 d .
H30 H 1.2402 0.9509 0.7522 0.062 Uiso 1 1 calc R
C31 C 1.2998(2) 0.7543(2) 0.97228(19) 0.0472(8) Uani 1 1 d .
C32 C 1.34734(19) 0.8060(2) 0.94392(18) 0.0450(8) Uani 1 1 d .
C33 C 1.4112(2) 0.7483(2) 1.01543(18) 0.0481(8) Uani 1 1 d .
C34 C 1.4762(2) 0.7207(2) 1.0520(2) 0.0519(9) Uani 1 1 d .
C35 C 1.5066(3) 0.6563(3) 1.0328(2) 0.0569(10) Uani 1 1 d .
H35 H 1.4815 0.6291 1.0012 0.068 Uiso 1 1 calc R
C36 C 1.5737(3) 0.6307(3) 1.0593(3) 0.0729(13) Uani 1 1 d .
H36 H 1.5939 0.5875 1.0450 0.088 Uiso 1 1 calc R
C37 C 1.6098(3) 0.6701(4) 1.1068(3) 0.0768(15) Uani 1 1 d .
H37 H 1.6551 0.6537 1.1244 0.092 Uiso 1 1 calc R
C38 C 1.5798(3) 0.7336(3) 1.1288(3) 0.0698(13) Uani 1 1 d .
H38 H 1.6048 0.7597 1.1612 0.084 Uiso 1 1 calc R
C39 C 1.5116(2) 0.7593(3) 1.10251(19) 0.0551(10) Uani 1 1 d .
C40 C 1.4815(3) 0.8284(3) 1.1277(2) 0.0701(14) Uani 1 1 d .
C41 C 1.1678(2) 0.7066(2) 0.7494(2) 0.0465(8) Uani 1 1 d .
H41 H 1.1610 0.6885 0.7918 0.056 Uiso 1 1 calc R
C42 C 1.1965(3) 0.6618(2) 0.6996(2) 0.0567(10) Uani 1 1 d .
H42 H 1.2089 0.6147 0.7096 0.068 Uiso 1 1 calc R
C43 C 1.2064(3) 0.6863(3) 0.6377(2) 0.0653(12) Uani 1 1 d .
H43 H 1.2259 0.6564 0.6052 0.078 Uiso 1 1 calc R
C44 C 1.1872(3) 0.7565(3) 0.6229(2) 0.0578(10) Uani 1 1 d .
C45 C 1.1585(2) 0.7998(2) 0.67409(19) 0.0459(8) Uani 1 1 d .
C46 C 1.1342(2) 0.8721(2) 0.66290(19) 0.0453(8) Uani 1 1 d .
C47 C 1.1382(2) 0.9035(2) 0.6004(2) 0.0497(9) Uani 1 1 d .
C48 C 1.1119(2) 0.9741(2) 0.5948(2) 0.0550(9) Uani 1 1 d .
H48 H 1.1138 0.9978 0.5544 0.066 Uiso 1 1 calc R
C49 C 1.0836(3) 1.0078(2) 0.6493(2) 0.0568(10) Uani 1 1 d .
H49 H 1.0655 1.0544 0.6461 0.068 Uiso 1 1 calc R
C50 C 1.0821(2) 0.9720(2) 0.7097(2) 0.0502(9) Uani 1 1 d .
H50 H 1.0627 0.9961 0.7462 0.060 Uiso 1 1 calc R
C51 C 1.1923(3) 0.7913(3) 0.5595(2) 0.0649(12) Uani 1 1 d .
C52 C 1.1701(3) 0.8604(3) 0.5494(2) 0.0578(10) Uani 1 1 d .
C53 C 1.2077(4) 0.8137(4) 0.4578(3) 0.093(2) Uani 1 1 d .
C54 C 1.2257(6) 0.8040(5) 0.3871(3) 0.123(3) Uani 1 1 d .
C55 C 1.2735(9) 0.8341(5) 0.3562(6) 0.179(7) Uani 1 1 d .
H55 H 1.3009 0.8677 0.3801 0.215 Uiso 1 1 calc R
C56 C 1.2957(6) 0.8272(4) 0.2883(4) 0.115(3) Uani 1 1 d .
H56 H 1.3319 0.8572 0.2698 0.139 Uiso 1 1 calc R
C57 C 1.2627(7) 0.7766(7) 0.2530(5) 0.136(4) Uani 1 1 d .
H57 H 1.2726 0.7745 0.2079 0.164 Uiso 1 1 calc R
C58 C 1.2125(9) 0.7250(7) 0.2810(5) 0.155(4) Uani 1 1 d .
H58 H 1.1984 0.6840 0.2580 0.186 Uiso 1 1 calc R
C59 C 1.1850(6) 0.7394(5) 0.3460(4) 0.112(2) Uani 1 1 d .
C60 C 1.1286(9) 0.6918(8) 0.3704(5) 0.163(5) Uani 1 1 d .
N1 N 1.00632(17) 0.81864(16) 0.78939(15) 0.0438(6) Uani 1 1 d .
N2 N 1.06739(16) 0.92227(18) 0.85511(16) 0.0449(7) Uani 1 1 d .
N3 N 0.75675(19) 0.90226(19) 0.8643(2) 0.0556(8) Uani 1 1 d .
N4 N 0.80880(19) 0.9928(2) 0.92056(17) 0.0536(8) Uani 1 1 d .
N5 N 1.12717(17) 0.78492(18) 0.87649(15) 0.0444(7) Uani 1 1 d .
N6 N 1.21617(17) 0.87720(18) 0.81868(16) 0.0468(7) Uani 1 1 d .
N7 N 1.34179(17) 0.7158(2) 1.01822(16) 0.0508(8) Uani 1 1 d .
N8 N 1.41813(17) 0.8030(2) 0.97148(18) 0.0514(8) Uani 1 1 d .
N9 N 1.15004(16) 0.77463(18) 0.73704(16) 0.0442(7) Uani 1 1 d .
N10 N 1.10654(17) 0.90603(18) 0.71783(16) 0.0454(7) Uani 1 1 d .
N11 N 1.2166(3) 0.7609(3) 0.5004(2) 0.0930(18) Uani 1 1 d .
N12 N 1.1792(3) 0.8759(3) 0.4832(2) 0.0698(11) Uani 1 1 d .
F1 F 0.6670(2) 1.00051(19) 0.78475(19) 0.0886(9) Uani 1 1 d .
F2 F 0.5828(2) 0.9197(2) 0.7997(3) 0.1182(16) Uani 1 1 d .
F3 F 0.5514(3) 1.0289(3) 0.7864(3) 0.1333(19) Uani 1 1 d .
F4 F 1.5003(2) 0.88438(19) 1.09016(17) 0.0875(9) Uani 1 1 d .
F5 F 1.4053(2) 0.8291(2) 1.13149(18) 0.0891(10) Uani 1 1 d .
F6 F 1.5055(3) 0.8424(3) 1.18914(18) 0.1055(13) Uani 1 1 d .
F7 F 1.1566(5) 0.6324(3) 0.4065(3) 0.168(3) Uani 1 1 d .
F8 F 1.0786(4) 0.7235(5) 0.4091(3) 0.165(3) Uani 1 1 d .
F9 F 1.0861(6) 0.6607(5) 0.3209(4) 0.203(4) Uani 1 1 d .
C1S C 0.3073(6) 0.0645(6) 0.6678(8) 0.148(4) Uani 1 1 d .
H1S1 H 0.3257 0.0779 0.7107 0.222 Uiso 1 1 calc R
H1S2 H 0.3484 0.0641 0.6370 0.222 Uiso 1 1 calc R
H1S3 H 0.2852 0.0177 0.6701 0.222 Uiso 1 1 calc R
C2S C 0.2400(5) 0.1255(8) 0.6422(4) 0.173(6) Uani 1 1 d .
H2S1 H 0.1978 0.1265 0.6727 0.207 Uiso 1 1 calc R
H2S2 H 0.2614 0.1732 0.6394 0.207 Uiso 1 1 calc R
O1S O 0.2182(3) 0.1031(4) 0.5834(4) 0.138(3) Uani 1 1 d .
H1S H 0.1862 0.1305 0.5687 0.207 Uiso 1 1 calc R

loop_
_atom_site_aniso_label
_atom_site_aniso_U_11
_atom_site_aniso_U_22
_atom_site_aniso_U_33
_atom_site_aniso_U_23
_atom_site_aniso_U_13
_atom_site_aniso_U_12
Fe1 0.0347(2) 0.0490(3) 0.0425(3) 0.0038(3) -0.0028(2) -0.0014(2)
C1 0.046(2) 0.048(2) 0.052(2) -0.0029(17) -0.0088(15) -0.0008(15)
C2 0.051(2) 0.056(2) 0.064(2) -0.005(2) -0.0116(18) -0.0052(18)
C3 0.0353(17) 0.053(2) 0.070(3) 0.005(2) -0.0068(17) -0.0031(14)
C4 0.0379(18) 0.0485(19) 0.0509(18) 0.0019(16) 0.0003(14) -0.0032(14)
C5 0.0450(19) 0.0426(18) 0.0412(16) 0.0037(14) -0.0056(14) 0.0005(14)
C6 0.0437(18) 0.051(2) 0.0406(17) -0.0029(15) -0.0062(14) -0.0014(15)
C7 0.0483(18) 0.0505(19) 0.0310(14) 0.0030(14) -0.0057(13) 0.0007(15)
C8 0.054(2) 0.069(3) 0.0439(18) -0.0155(19) -0.0056(16) 0.0020(19)
C9 0.048(2) 0.078(3) 0.059(2) -0.019(2) -0.0062(18) -0.005(2)
C10 0.0411(19) 0.073(3) 0.059(2) -0.007(2) -0.0151(17) -0.0042(18)
C11 0.0454(19) 0.051(2) 0.0512(19) 0.0048(17) 0.0020(16) 0.0022(15)
C12 0.0444(18) 0.054(2) 0.0406(17) 0.0034(16) 0.0078(14) 0.0042(15)
C13 0.0435(19) 0.057(2) 0.064(2) 0.003(2) 0.0084(17) 0.0030(17)
C14 0.054(3) 0.071(3) 0.096(4) -0.004(3) 0.029(2) 0.001(2)
C15 0.074(4) 0.134(6) 0.087(4) -0.009(4) 0.047(3) -0.006(4)
C16 0.094(6) 0.219(12) 0.147(8) -0.047(8) 0.063(6) 0.003(7)
C17 0.085(7) 0.286(18) 0.212(14) -0.016(13) 0.077(8) 0.026(8)
C18 0.046(3) 0.109(5) 0.210(11) -0.031(6) 0.026(4) 0.000(3)
C19 0.049(3) 0.070(3) 0.134(6) -0.020(4) 0.013(3) -0.003(2)
C20 0.051(3) 0.070(3) 0.162(8) -0.033(4) -0.021(3) 0.019(2)
C21 0.0379(17) 0.061(2) 0.0436(18) 0.0041(17) -0.0009(14) -0.0050(16)
C22 0.0365(17) 0.061(2) 0.0483(19) 0.0072(17) 0.0049(14) 0.0009(15)
C23 0.0392(18) 0.060(2) 0.0417(18) 0.0121(16) -0.0040(14) 0.0033(16)
C24 0.0371(17) 0.051(2) 0.0421(17) 0.0017(15) -0.0007(13) -0.0018(14)
C25 0.0316(16) 0.056(2) 0.0408(16) 0.0022(15) 0.0003(13) -0.0034(14)
C26 0.0394(17) 0.051(2) 0.0438(17) 0.0051(15) 0.0029(14) -0.0017(15)
C27 0.0400(17) 0.049(2) 0.0471(18) 0.0008(16) -0.0034(14) -0.0006(14)
C28 0.0378(17) 0.060(2) 0.056(2) 0.0148(19) -0.0075(16) -0.0069(16)
C29 0.0388(17) 0.062(2) 0.066(2) 0.009(2) -0.0002(17) -0.0050(15)
C30 0.0400(18) 0.058(2) 0.057(2) 0.0146(18) -0.0100(16) -0.0036(15)
C31 0.0392(18) 0.059(2) 0.0432(17) 0.0081(16) 0.0027(14) 0.0003(15)
C32 0.0321(16) 0.061(2) 0.0421(17) 0.0074(16) -0.0044(13) -0.0045(15)
C33 0.0384(18) 0.068(2) 0.0373(16) 0.0057(17) -0.0032(14) 0.0038(16)
C34 0.042(2) 0.066(3) 0.0477(19) 0.0013(18) -0.0049(15) -0.0013(17)
C35 0.053(2) 0.071(3) 0.0463(19) 0.0024(19) -0.0109(17) 0.0068(19)
C36 0.063(3) 0.083(3) 0.072(3) 0.005(3) -0.014(2) 0.020(3)
C37 0.060(3) 0.106(4) 0.065(3) 0.009(3) -0.016(2) 0.021(3)
C38 0.056(3) 0.095(4) 0.058(2) -0.002(2) -0.023(2) 0.001(2)
C39 0.051(2) 0.073(3) 0.0410(18) -0.0033(18) -0.0078(15) 0.0041(19)
C40 0.060(3) 0.098(4) 0.053(2) -0.022(3) -0.010(2) 0.003(2)
C41 0.0411(18) 0.047(2) 0.0515(19) 0.0063(16) -0.0027(15) 0.0063(15)
C42 0.057(2) 0.053(2) 0.060(2) 0.0069(19) 0.0058(19) 0.0127(18)
C43 0.070(3) 0.065(3) 0.060(3) -0.004(2) 0.012(2) 0.020(2)
C44 0.055(2) 0.071(3) 0.047(2) 0.0104(19) 0.0083(17) 0.017(2)
C45 0.0380(17) 0.052(2) 0.0474(19) 0.0037(16) -0.0030(14) 0.0032(15)
C46 0.0400(17) 0.052(2) 0.0435(18) 0.0072(16) -0.0005(14) 0.0019(15)
C47 0.0448(19) 0.053(2) 0.051(2) 0.0094(17) -0.0055(15) 0.0009(16)
C48 0.050(2) 0.061(2) 0.054(2) 0.0127(19) -0.0017(17) -0.0017(18)
C49 0.056(2) 0.050(2) 0.064(3) 0.0087(19) -0.0069(19) 0.0026(18)
C50 0.051(2) 0.049(2) 0.051(2) 0.0055(17) -0.0049(16) 0.0012(17)
C51 0.070(3) 0.077(3) 0.049(2) 0.014(2) 0.0163(19) 0.026(2)
C52 0.056(2) 0.073(3) 0.044(2) 0.0192(19) 0.0040(17) 0.006(2)
C53 0.110(5) 0.116(5) 0.054(3) 0.028(3) 0.028(3) 0.048(4)
C54 0.152(7) 0.155(7) 0.062(3) 0.030(4) 0.044(4) 0.076(6)
C55 0.311(16) 0.087(5) 0.139(8) -0.047(5) 0.141(10) -0.058(7)
C56 0.190(9) 0.079(4) 0.078(4) -0.010(3) 0.032(5) -0.013(5)
C57 0.156(9) 0.157(9) 0.096(6) 0.026(6) 0.035(6) 0.008(7)
C58 0.216(13) 0.154(9) 0.096(6) -0.015(6) 0.004(7) 0.018(9)
C59 0.138(7) 0.109(6) 0.088(5) -0.006(4) 0.005(4) -0.020(5)
C60 0.226(13) 0.176(11) 0.087(6) -0.037(7) 0.033(7) -0.076(10)
N1 0.0480(16) 0.0454(15) 0.0381(15) 0.0009(12) -0.0030(12) 0.0035(12)
N2 0.0339(14) 0.0541(17) 0.0466(15) 0.0005(14) -0.0091(12) -0.0020(12)
N3 0.0424(16) 0.0519(18) 0.073(2) -0.0021(17) 0.0139(15) -0.0022(14)
N4 0.0446(17) 0.067(2) 0.0497(17) 0.0033(15) 0.0048(14) 0.0023(15)
N5 0.0364(14) 0.0556(18) 0.0411(15) -0.0020(13) 0.0042(11) -0.0048(13)
N6 0.0426(15) 0.0509(17) 0.0468(16) 0.0026(13) -0.0032(12) -0.0012(13)
N7 0.0380(15) 0.074(2) 0.0403(15) 0.0061(15) -0.0032(12) 0.0051(15)
N8 0.0295(14) 0.069(2) 0.0558(18) 0.0014(16) -0.0084(13) 0.0007(13)
N9 0.0330(14) 0.0526(18) 0.0470(16) 0.0079(13) 0.0008(12) 0.0005(12)
N10 0.0357(15) 0.0505(17) 0.0500(17) 0.0033(14) -0.0029(12) -0.0008(12)
N11 0.110(4) 0.118(4) 0.051(2) 0.016(2) 0.033(2) 0.054(3)
N12 0.069(2) 0.086(3) 0.055(2) 0.018(2) 0.0110(17) 0.015(2)
F1 0.083(2) 0.085(2) 0.097(2) -0.0068(19) -0.0106(18) 0.0154(16)
F2 0.079(2) 0.083(2) 0.193(5) -0.050(3) -0.013(3) 0.0033(17)
F3 0.098(3) 0.117(3) 0.186(5) -0.035(3) -0.056(3) 0.046(2)
F4 0.107(3) 0.079(2) 0.076(2) -0.0074(18) -0.0077(17) 0.0023(18)
F5 0.077(2) 0.109(3) 0.082(2) -0.0193(19) 0.0104(16) 0.0208(18)
F6 0.130(3) 0.121(3) 0.0662(19) -0.035(2) -0.023(2) 0.014(2)
F7 0.289(9) 0.099(3) 0.115(4) 0.011(3) 0.001(5) -0.047(5)
F8 0.145(5) 0.239(8) 0.112(4) -0.011(5) 0.023(3) -0.032(5)
F9 0.268(10) 0.212(7) 0.130(5) -0.039(5) -0.023(5) -0.090(7)
C1S 0.098(6) 0.121(7) 0.225(13) 0.009(8) -0.004(7) 0.004(5)
C2S 0.093(5) 0.333(17) 0.093(5) 0.113(8) -0.017(4) -0.073(8)
O1S 0.063(2) 0.159(5) 0.194(7) 0.115(5) -0.008(3) -0.009(3)

loop_
_atom_type_symbol
_atom_type_description
_atom_type_scat_dispersion_real
_atom_type_scat_dispersion_imag
_atom_type_scat_source
C C 0.0181 0.0091 'International Tables Vol C Tables 4.2.6.8 and 6.1.1.4'
H H 0.0000 0.0000 'International Tables Vol C Tables 4.2.6.8 and 6.1.1.4'
N N 0.0311 0.0180 'International Tables Vol C Tables 4.2.6.8 and 6.1.1.4'
O O 0.0492 0.0322 'International Tables Vol C Tables 4.2.6.8 and 6.1.1.4'
F F 0.0727 0.0534 'International Tables Vol C Tables 4.2.6.8 and 6.1.1.4'
Fe Fe -1.1336 3.1974 'International Tables Vol C Tables 4.2.6.8 and 6.1.1.4'

loop_
_geom_angle_atom_site_label_1
_geom_angle_atom_site_label_2
_geom_angle_atom_site_label_3
_geom_angle
N1 Fe1 N2 82.66(12)
N1 Fe1 N6 174.04(13)
N2 Fe1 N6 93.53(13)
N1 Fe1 N10 91.49(13)
N2 Fe1 N10 94.15(14)
N6 Fe1 N10 93.37(13)
N1 Fe1 N9 94.13(13)
N2 Fe1 N9 175.30(13)
N6 Fe1 N9 89.94(13)
N10 Fe1 N9 82.46(14)
N1 Fe1 N5 92.60(13)
N2 Fe1 N5 90.99(13)
N6 Fe1 N5 82.86(13)
N10 Fe1 N5 173.80(13)
N9 Fe1 N5 92.59(13)
N1 C1 C2 122.2(4)
C1 C2 C3 120.9(4)
C2 C3 C4 118.6(4)
C5 C4 C3 117.5(3)
C5 C4 C11 116.6(3)
C3 C4 C11 125.8(3)
N1 C5 C4 123.7(3)
N1 C5 C6 114.3(3)
C4 C5 C6 122.0(3)
N2 C6 C7 122.4(3)
N2 C6 C5 115.8(3)
C7 C6 C5 121.8(3)
C8 C7 C12 126.9(4)
C8 C7 C6 118.1(3)
C12 C7 C6 115.1(3)
C9 C8 C7 118.7(4)
C8 C9 C10 120.9(4)
N2 C10 C9 122.0(4)
N3 C11 C12 110.8(4)
N3 C11 C4 128.5(4)
C12 C11 C4 120.7(3)
N4 C12 C11 104.9(3)
N4 C12 C7 131.3(4)
C11 C12 C7 123.8(3)
N3 C13 N4 113.1(4)
N3 C13 C14 127.3(4)
N4 C13 C14 119.4(4)
C19 C14 C15 119.3(5)
C19 C14 C13 124.9(6)
C15 C14 C13 115.8(6)
C16 C15 C14 121.3(9)
C15 C16 C17 119.0(11)
C18 C17 C16 120.3(8)
C17 C18 C19 120.3(10)
C14 C19 C18 119.7(8)
C14 C19 C20 125.7(5)
C18 C19 C20 114.6(7)
F3 C20 F1 104.6(7)
F3 C20 F2 104.7(5)
F1 C20 F2 105.2(5)
F3 C20 C19 114.9(6)
F1 C20 C19 114.1(5)
F2 C20 C19 112.4(7)
N5 C21 C22 122.4(4)
C23 C22 C21 120.8(4)
C22 C23 C24 117.2(3)
C25 C24 C31 116.5(3)
C25 C24 C23 118.8(3)
C31 C24 C23 124.7(3)
N5 C25 C24 122.1(3)
N5 C25 C26 115.7(3)
C24 C25 C26 122.1(3)
N6 C26 C27 124.2(3)
N6 C26 C25 115.2(3)
C27 C26 C25 120.6(3)
C26 C27 C28 116.6(3)
C26 C27 C32 117.1(3)
C28 C27 C32 126.2(3)
C29 C28 C27 118.8(3)
C30 C29 C28 121.0(4)
N6 C30 C29 122.4(4)
N7 C31 C32 107.9(3)
N7 C31 C24 129.8(4)
C32 C31 C24 122.3(3)
N8 C32 C31 110.7(3)
N8 C32 C27 127.9(3)
C31 C32 C27 121.3(3)
N8 C33 N7 116.1(3)
N8 C33 C34 121.6(4)
N7 C33 C34 122.0(4)
C35 C34 C39 118.9(4)
C35 C34 C33 118.2(4)
C39 C34 C33 122.8(4)
C34 C35 C36 121.8(4)
C37 C36 C35 119.0(5)
C36 C37 C38 120.8(4)
C37 C38 C39 120.3(5)
C34 C39 C38 119.1(4)
C34 C39 C40 122.5(4)
C38 C39 C40 118.4(4)
F4 C40 F6 107.2(5)
F4 C40 F5 105.9(5)
F6 C40 F5 105.2(4)
F4 C40 C39 113.3(4)
F6 C40 C39 112.0(5)
F5 C40 C39 112.7(5)
N9 C41 C42 121.2(4)
C43 C42 C41 120.8(4)
C42 C43 C44 119.4(4)
C43 C44 C45 118.1(4)
C43 C44 C51 127.2(4)
C45 C44 C51 114.6(4)
N9 C45 C44 121.8(4)
N9 C45 C46 116.0(3)
C44 C45 C46 122.2(4)
N10 C46 C47 123.9(4)
N10 C46 C45 114.5(3)
C47 C46 C45 121.5(4)
C46 C47 C48 116.8(4)
C46 C47 C52 116.1(4)
C48 C47 C52 127.1(4)
C49 C48 C47 119.3(4)
C48 C49 C50 119.7(4)
N10 C50 C49 123.6(4)
C52 C51 N11 110.2(4)
C52 C51 C44 122.9(4)
N11 C51 C44 126.9(5)
C51 C52 N12 108.0(4)
C51 C52 C47 122.5(4)
N12 C52 C47 129.3(4)
N11 C53 N12 115.7(5)
N11 C53 C54 121.0(6)
N12 C53 C54 123.2(5)
C55 C54 C53 127.2(11)
C55 C54 C59 113.1(8)
C53 C54 C59 119.3(8)
C54 C55 C56 130.9(12)
C57 C56 C55 117.4(9)
C56 C57 C58 122.9(9)
C59 C58 C57 116.7(11)
C60 C59 C58 116.1(10)
C60 C59 C54 126.4(7)
C58 C59 C54 117.3(9)
F8 C60 F9 104.6(13)
F8 C60 F7 106.3(9)
F9 C60 F7 103.6(10)
F8 C60 C59 113.2(11)
F9 C60 C59 113.1(9)
F7 C60 C59 115.0(13)
C5 N1 C1 117.1(3)
C5 N1 Fe1 114.3(2)
C1 N1 Fe1 128.6(3)
C10 N2 C6 117.9(3)
C10 N2 Fe1 129.3(3)
C6 N2 Fe1 112.9(2)
C13 N3 C11 104.2(4)
C13 N4 C12 106.9(4)
C21 N5 C25 118.6(3)
C21 N5 Fe1 128.7(3)
C25 N5 Fe1 112.6(2)
C30 N6 C26 117.0(3)
C30 N6 Fe1 129.4(3)
C26 N6 Fe1 113.5(3)
C33 N7 C31 102.9(3)
C33 N8 C32 102.3(3)
C41 N9 C45 118.6(3)
C41 N9 Fe1 128.4(3)
C45 N9 Fe1 113.0(3)
C50 N10 C46 116.7(3)
C50 N10 Fe1 129.5(3)
C46 N10 Fe1 113.8(3)
C53 N11 C51 102.7(5)
C53 N12 C52 103.4(4)
O1S C2S C1S 105.3(12)

loop_
_geom_bond_atom_site_label_1
_geom_bond_atom_site_label_2
_geom_bond_distance
Fe1 N1 1.956(3)
Fe1 N2 1.961(3)
Fe1 N6 1.971(3)
Fe1 N10 1.973(3)
Fe1 N9 1.976(3)
Fe1 N5 1.979(3)
C1 N1 1.359(5)
C1 C2 1.368(6)
C2 C3 1.373(7)
C3 C4 1.407(6)
C4 C5 1.392(5)
C4 C11 1.433(6)
C5 N1 1.359(5)
C5 C6 1.431(5)
C6 N2 1.370(5)
C6 C7 1.417(5)
C7 C8 1.396(6)
C7 C12 1.415(5)
C8 C9 1.367(6)
C9 C10 1.398(7)
C10 N2 1.337(5)
C11 N3 1.372(5)
C11 C12 1.397(6)
C12 N4 1.370(5)
C13 N3 1.322(6)
C13 N4 1.360(6)
C13 C14 1.502(6)
C14 C19 1.376(9)
C14 C15 1.384(10)
C15 C16 1.364(10)
C16 C17 1.402(19)
C17 C18 1.356(18)
C18 C19 1.399(9)
C19 C20 1.463(11)
C20 F3 1.333(7)
C20 F1 1.341(8)
C20 F2 1.358(7)
C21 N5 1.312(5)
C21 C22 1.397(6)
C22 C23 1.378(5)
C23 C24 1.421(5)
C24 C25 1.388(5)
C24 C31 1.412(5)
C25 N5 1.374(5)
C25 C26 1.437(5)
C26 N6 1.363(5)
C26 C27 1.407(5)
C27 C28 1.409(6)
C27 C32 1.411(5)
C28 C29 1.382(6)
C29 C30 1.373(5)
C30 N6 1.348(5)
C31 N7 1.392(5)
C31 C32 1.404(5)
C32 N8 1.374(5)
C33 N8 1.361(6)
C33 N7 1.372(5)
C33 C34 1.464(5)
C34 C35 1.373(7)
C34 C39 1.400(6)
C35 C36 1.391(6)
C36 C37 1.369(8)
C37 C38 1.374(8)
C38 C39 1.404(6)
C39 C40 1.487(7)
C40 F4 1.335(7)
C40 F6 1.341(6)
C40 F5 1.353(6)
C41 N9 1.333(5)
C41 C42 1.406(6)
C42 C43 1.346(7)
C43 C44 1.387(7)
C44 C45 1.411(6)
C44 C51 1.441(6)
C45 N9 1.367(5)
C45 C46 1.435(6)
C46 N10 1.371(5)
C46 C47 1.397(5)
C47 C48 1.405(6)
C47 C52 1.426(6)
C48 C49 1.366(7)
C49 C50 1.393(6)
C50 N10 1.318(5)
C51 C52 1.366(7)
C51 N11 1.393(6)
C52 N12 1.381(5)
C53 N11 1.320(8)
C53 N12 1.366(8)
C53 C54 1.477(8)
C54 C55 1.193(12)
C54 C59 1.635(14)
C55 C56 1.437(11)
C56 C57 1.321(14)
C57 C58 1.430(17)
C58 C59 1.429(14)
C59 C60 1.427(14)
C60 F8 1.323(15)
C60 F9 1.382(13)
C60 F7 1.418(17)
C1S C2S 1.730(16)
C2S O1S 1.319(13)

loop_
_platon_squeeze_void_nr
_platon_squeeze_void_average_x
_platon_squeeze_void_average_y
_platon_squeeze_void_average_z
_platon_squeeze_void_volume
_platon_squeeze_void_count_electrons
_platon_squeeze_void_content
1 -0.080 0.000 0.793 2023 593 ' '
